data_1526167
loop_
_publ_author_name
'Ohoyama, K.'
'Onodera, H.'
'Kaneko, K.'
'Yamauchi, H.'
'Indoh, K.'
'Tobo, A.'
'Yamaguchi, Y.'

_publ_section_title
;
 Systematic study on crystal structures in tetragonal R B2 C2 (R = rare
 earth) compounds
;
_journal_name_full 'Journal of the Physical Society of Japan'
_journal_page_first 3291
_journal_page_last 3295
_journal_volume 70
_journal_year 2001
_chemical_formula_sum 'C2 B2 Ho'
_chemical_name_systematic 'Ho B2 C2'
_space_group_IT_number 127
_symmetry_space_group_name_Hall '-P 4 2ab'
_symmetry_space_group_name_H-M 'P 4/m b m'
_cell_angle_alpha 90
_cell_angle_beta 90
_cell_angle_gamma 90
_cell_formula_units_Z 2
_cell_length_a 5.3414
_cell_length_b 5.3414
_cell_length_c 3.5361
_cell_volume 100.887
_citation_journal_id_ASTM JUPSAU
_cod_data_source_file Ohoyama_JUPSAU_2001_1816.cif
_cod_data_source_block C2B2Ho1
_cod_original_cell_volume 100.8869
_cod_original_formula_sum 'C2 B2 Ho1'
_cod_database_code 1526167

loop_
_symmetry_equiv_pos_as_xyz
x,y,z
-y,x,z
-x,-y,z
y,-x,z
x+1/2,-y+1/2,-z
y+1/2,x+1/2,-z
-x+1/2,y+1/2,-z
-y+1/2,-x+1/2,-z
-x,-y,-z
y,-x,-z
x,y,-z
-y,x,-z
-x-1/2,y-1/2,z
-y-1/2,-x-1/2,z
x-1/2,-y-1/2,z
y-1/2,x-1/2,z

loop_
_atom_site_label
_atom_site_type_symbol
_atom_site_fract_x
_atom_site_fract_y
_atom_site_fract_z
_atom_site_occupancy
_atom_site_U_iso_or_equiv
Ho1 Ho 0 0 0 1 0.0
B1 B 0.3626 0.8626 0.5 1 0.0
C1 C 0.162 0.662 0.5 1 0.0
